data_7106337
loop_
_publ_author_name
'Jose Martinez-Lillo'
'Teresa F. Mastropietro'
'Rosamaria Lappano'
'Antonio Madeo'
'Marta E. Alberto'
'Nino Russo'
'Marcello Maggiolini'
'Giovanni De Munno'

_publ_section_title
;
 Rhenium(IV) compounds inducing apoptosis in cancer cells
;
_journal_name_full Chem.Commun.
_journal_page_first 5283
_journal_paper_doi 10.1039/c1cc11038a
_journal_volume 47
_journal_year 2011
_chemical_formula_sum 'C12 H12 Cl4 N2 Re'
_chemical_formula_weight 512.24
_chemical_name_systematic
;
?
;
_space_group_IT_number 56
_symmetry_cell_setting orthorhombic
_symmetry_space_group_name_Hall '-P 2ab 2ac'
_symmetry_space_group_name_H-M 'P c c n'
_atom_sites_solution_hydrogens geom
_atom_sites_solution_primary direct
_atom_sites_solution_secondary difmap
_audit_creation_method SHELXL-97
_cell_angle_alpha 90.00
_cell_angle_beta 90.00
_cell_angle_gamma 90.00
_cell_formula_units_Z 4
_cell_length_a 6.9640(2)
_cell_length_b 13.4511(4)
_cell_length_c 17.4989(5)
_cell_measurement_reflns_used 9318
_cell_measurement_temperature 273(2)
_cell_measurement_theta_max 31.632
_cell_measurement_theta_min 2.327
_cell_volume 1639.18(8)
_computing_cell_refinement 'Bruker-Nonius X8 APEX'
_computing_data_collection 'Bruker-Nonius X8 APEX'
_computing_data_reduction 'Bruker SAINT'
_computing_molecular_graphics 'Bruker SHELXTL'
_computing_publication_material 'Bruker SHELXTL'
_computing_structure_refinement 'Bruker SHELXTL'
_computing_structure_solution 'Bruker SHELXTL'
_diffrn_ambient_temperature 273(2)
_diffrn_measured_fraction_theta_full 0.929
_diffrn_measured_fraction_theta_max 0.929
_diffrn_measurement_device_type 'CCD area detector'
_diffrn_measurement_method 'phi and omega scans'
_diffrn_radiation_monochromator graphite
_diffrn_radiation_source 'fine-focus sealed tube'
_diffrn_radiation_type MoK\a
_diffrn_radiation_wavelength 0.71073
_diffrn_reflns_av_R_equivalents 0.0257
_diffrn_reflns_av_sigmaI/netI 0.0108
_diffrn_reflns_limit_h_max 10
_diffrn_reflns_limit_h_min -10
_diffrn_reflns_limit_k_max 19
_diffrn_reflns_limit_k_min -18
_diffrn_reflns_limit_l_max 26
_diffrn_reflns_limit_l_min -23
_diffrn_reflns_number 32431
_diffrn_reflns_theta_full 32.10
_diffrn_reflns_theta_max 32.10
_diffrn_reflns_theta_min 2.33
_exptl_absorpt_coefficient_mu 8.052
_exptl_absorpt_correction_T_max 0.211
_exptl_absorpt_correction_T_min 0.142
_exptl_absorpt_correction_type empirical
_exptl_absorpt_process_details sabads
_exptl_crystal_colour Yellow
_exptl_crystal_density_diffrn 2.076
_exptl_crystal_density_method 'not measured'
_exptl_crystal_description Needle
_exptl_crystal_F_000 964
_exptl_crystal_size_max 0.20
_exptl_crystal_size_mid 0.18
_exptl_crystal_size_min 0.16
_refine_diff_density_max 0.367
_refine_diff_density_min -1.276
_refine_diff_density_rms 0.128
_refine_ls_extinction_method none
_refine_ls_goodness_of_fit_ref 1.180
_refine_ls_hydrogen_treatment constr
_refine_ls_matrix_type full
_refine_ls_number_parameters 88
_refine_ls_number_reflns 2674
_refine_ls_number_restraints 0
_refine_ls_restrained_S_all 1.180
_refine_ls_R_factor_all 0.0242
_refine_ls_R_factor_gt 0.0192
_refine_ls_shift/su_max 0.008
_refine_ls_shift/su_mean 0.000
_refine_ls_structure_factor_coef Fsqd
_refine_ls_weighting_details 'calc w=1/[\s^2^(Fo^2^)+(0.0205P)^2^+1.2154P] where P=(Fo^2^+2Fc^2^)/3'
_refine_ls_weighting_scheme calc
_refine_ls_wR_factor_gt 0.0482
_refine_ls_wR_factor_ref 0.0510
_reflns_number_gt 2289
_reflns_number_total 2674
_reflns_threshold_expression >2sigma(I)
_cod_data_source_file c1cc11038a.txt
_cod_data_source_block remebpy
_cod_original_sg_symbol_H-M Pccn
_cod_database_code 7106337

loop_
_symmetry_equiv_pos_as_xyz
'x, y, z'
'-x+1/2, -y+1/2, z'
'-x, y+1/2, -z+1/2'
'x+1/2, -y, -z+1/2'
'-x, -y, -z'
'x-1/2, y-1/2, -z'
'x, -y-1/2, z-1/2'
'-x-1/2, y, z-1/2'

loop_
_atom_site_label
_atom_site_type_symbol
_atom_site_fract_x
_atom_site_fract_y
_atom_site_fract_z
_atom_site_U_iso_or_equiv
_atom_site_adp_type
_atom_site_occupancy
_atom_site_symmetry_multiplicity
_atom_site_calc_flag
_atom_site_refinement_flags
_atom_site_disorder_assembly
_atom_site_disorder_group
Re1 Re 1.2500 0.7500 1.059865(6) 0.03399(5) Uani 1 2 d S . .
Cl1 Cl 1.03798(11) 0.88361(6) 1.05306(4) 0.05615(17) Uani 1 1 d . . .
Cl2 Cl 1.06467(11) 0.66955(6) 1.15082(4) 0.05507(17) Uani 1 1 d . . .
N1 N 1.0999(3) 0.69070(15) 0.96524(11) 0.0383(4) Uani 1 1 d . . .
C5 C 1.1662(3) 0.71693(18) 0.89534(12) 0.0368(4) Uani 1 1 d . . .
C4 C 1.0794(4) 0.6823(2) 0.82998(14) 0.0436(5) Uani 1 1 d . . .
H4 H 1.1289 0.6998 0.7825 0.052 Uiso 1 1 calc R . .
C1 C 0.9432(4) 0.6331(2) 0.96991(15) 0.0486(6) Uani 1 1 d . . .
H1 H 0.8955 0.6163 1.0178 0.058 Uiso 1 1 calc R . .
C3 C 0.9183(4) 0.6215(2) 0.83415(15) 0.0455(6) Uani 1 1 d . . .
C2 C 0.8509(4) 0.5982(2) 0.90573(16) 0.0517(6) Uani 1 1 d . . .
H2 H 0.7422 0.5586 0.9109 0.062 Uiso 1 1 calc R . .
C6 C 0.8227(5) 0.5838(3) 0.76306(19) 0.0660(9) Uani 1 1 d . . .
H6A H 0.8866 0.6106 0.7190 0.099 Uiso 1 1 calc R . .
H6B H 0.6906 0.6042 0.7628 0.099 Uiso 1 1 calc R . .
H6C H 0.8297 0.5126 0.7618 0.099 Uiso 1 1 calc R . .

loop_
_atom_site_aniso_label
_atom_site_aniso_U_11
_atom_site_aniso_U_22
_atom_site_aniso_U_33
_atom_site_aniso_U_23
_atom_site_aniso_U_13
_atom_site_aniso_U_12
Re1 0.03638(7) 0.03969(8) 0.02589(7) 0.000 0.000 -0.00884(4)
Cl1 0.0499(4) 0.0501(4) 0.0685(4) -0.0030(3) -0.0098(3) 0.0018(3)
Cl2 0.0626(4) 0.0657(4) 0.0369(3) 0.0035(3) 0.0145(3) -0.0176(3)
N1 0.0392(10) 0.0468(11) 0.0291(8) -0.0013(8) 0.0010(7) -0.0158(8)
C5 0.0363(11) 0.0435(11) 0.0305(10) 0.0008(9) -0.0011(8) -0.0119(9)
C4 0.0468(13) 0.0529(14) 0.0311(11) 0.0006(10) -0.0055(9) -0.0146(11)
C1 0.0466(13) 0.0598(15) 0.0395(12) -0.0002(11) 0.0038(10) -0.0255(12)
C3 0.0442(13) 0.0477(13) 0.0447(13) 0.0006(11) -0.0152(10) -0.0112(10)
C2 0.0439(14) 0.0581(16) 0.0531(15) 0.0008(12) -0.0060(11) -0.0234(12)
C6 0.0680(19) 0.074(2) 0.0564(17) 0.0031(15) -0.0305(16) -0.0231(17)

loop_
_atom_type_symbol
_atom_type_description
_atom_type_scat_dispersion_real
_atom_type_scat_dispersion_imag
_atom_type_scat_source
C C 0.0033 0.0016 'International Tables Vol C Tables 4.2.6.8 and 6.1.1.4'
H H 0.0000 0.0000 'International Tables Vol C Tables 4.2.6.8 and 6.1.1.4'
N N 0.0061 0.0033 'International Tables Vol C Tables 4.2.6.8 and 6.1.1.4'
Cl Cl 0.1484 0.1585 'International Tables Vol C Tables 4.2.6.8 and 6.1.1.4'
Re Re -1.0185 7.2310 'International Tables Vol C Tables 4.2.6.8 and 6.1.1.4'

loop_
_geom_angle_atom_site_label_1
_geom_angle_atom_site_label_2
_geom_angle_atom_site_label_3
_geom_angle
_geom_angle_site_symmetry_1
_geom_angle_site_symmetry_3
_geom_angle_publ_flag
N1 Re1 N1 76.91(10) . 2_765 ?
N1 Re1 Cl2 171.64(5) . 2_765 ?
N1 Re1 Cl2 94.95(5) 2_765 2_765 ?
N1 Re1 Cl2 94.95(5) . . ?
N1 Re1 Cl2 171.64(5) 2_765 . ?
Cl2 Re1 Cl2 93.24(4) 2_765 . ?
N1 Re1 Cl1 86.42(6) . . ?
N1 Re1 Cl1 88.99(6) 2_765 . ?
Cl2 Re1 Cl1 91.60(3) 2_765 . ?
Cl2 Re1 Cl1 92.43(3) . . ?
N1 Re1 Cl1 88.99(6) . 2_765 ?
N1 Re1 Cl1 86.42(6) 2_765 2_765 ?
Cl2 Re1 Cl1 92.43(3) 2_765 2_765 ?
Cl2 Re1 Cl1 91.60(3) . 2_765 ?
Cl1 Re1 Cl1 174.14(4) . 2_765 ?
C1 N1 C5 118.9(2) . . ?
C1 N1 Re1 124.94(16) . . ?
C5 N1 Re1 116.15(14) . . ?
N1 C5 C4 120.9(2) . . ?
N1 C5 C5 115.40(12) . 2_765 ?
C4 C5 C5 123.70(14) . 2_765 ?
C5 C4 C3 120.7(2) . . ?
N1 C1 C2 121.8(2) . . ?
C2 C3 C4 117.2(2) . . ?
C2 C3 C6 121.9(2) . . ?
C4 C3 C6 120.9(3) . . ?
C3 C2 C1 120.5(2) . . ?

loop_
_geom_bond_atom_site_label_1
_geom_bond_atom_site_label_2
_geom_bond_distance
_geom_bond_site_symmetry_2
_geom_bond_publ_flag
Re1 N1 2.1144(19) . ?
Re1 N1 2.1144(19) 2_765 ?
Re1 Cl2 2.3174(6) 2_765 ?
Re1 Cl2 2.3174(6) . ?
Re1 Cl1 2.3290(7) . ?
Re1 Cl1 2.3290(7) 2_765 ?
N1 C1 1.341(3) . ?
N1 C5 1.354(3) . ?
C5 C4 1.375(3) . ?
C5 C5 1.468(4) 2_765 ?
C4 C3 1.390(3) . ?
C1 C2 1.376(4) . ?
C3 C2 1.374(4) . ?
C3 C6 1.499(4) . ?
